data_7153636
loop_
_publ_author_name
'Cheng, Tao'
'Yin, Weiyu'
'Zhang, Yi'
'Zhang, Yingnan'
'Huang, Yong'

_publ_section_title
;
 Palladium catalyzed acetoxylation of benzylic C-H bonds using a bidentate
 picolinamide directing group.
;
_journal_issue 9
_journal_name_full 'Organic &amp; biomolecular chemistry'
_journal_page_first 1405
_journal_page_last 1411
_journal_paper_doi 10.1039/c3ob42196a
_journal_volume 12
_journal_year 2014
_chemical_formula_sum 'C30 H28 N4 O6 Pd2'
_chemical_formula_weight 376.68
_chemical_name_systematic
;
 ?
;
_space_group_IT_number 15
_symmetry_cell_setting monoclinic
_symmetry_space_group_name_Hall '-C 2yc'
_symmetry_space_group_name_H-M 'C 1 2/c 1'
_atom_sites_solution_hydrogens geom
_atom_sites_solution_primary direct
_atom_sites_solution_secondary difmap
_audit_creation_method SHELXL-97
_cell_angle_alpha 90.00
_cell_angle_beta 118.686(8)
_cell_angle_gamma 90.00
_cell_formula_units_Z 8
_cell_length_a 16.5855(3)
_cell_length_b 15.6566(3)
_cell_length_c 14.3263(10)
_cell_measurement_reflns_used 19165
_cell_measurement_temperature 295(2)
_cell_measurement_theta_max 68.20
_cell_measurement_theta_min 6.70
_cell_volume 3263.5(3)
_computing_cell_refinement 'CrystalClear-SM Auto 2.0 r4'
_computing_data_collection 'CrystalClear-SM Auto 2.0 r4 (Rigaku, 2009)'
_computing_data_reduction 'CrystalClear-SM Auto 2.0 r4'
_computing_molecular_graphics 'CrystalStructure 4.0'
_computing_publication_material 'CrystalStructure 4.0 (Rigaku, 2009)'
_computing_structure_refinement 'SHELXL-97 (Sheldrick, 2008)'
_computing_structure_solution 'SHELXS97 (Sheldrick, 1997)'
_diffrn_ambient_temperature 295(2)
_diffrn_measured_fraction_theta_full 0.990
_diffrn_measured_fraction_theta_max 0.990
_diffrn_measurement_device_type 'Rigaku Saturn944+ CCD'
_diffrn_measurement_method \w
_diffrn_radiation_monochromator graphite
_diffrn_radiation_source 'fine-focus sealed tube'
_diffrn_radiation_type CuK\a
_diffrn_radiation_wavelength 1.54178
_diffrn_reflns_av_R_equivalents 0.0447
_diffrn_reflns_av_sigmaI/netI 0.0259
_diffrn_reflns_limit_h_max 19
_diffrn_reflns_limit_h_min -19
_diffrn_reflns_limit_k_max 18
_diffrn_reflns_limit_k_min -18
_diffrn_reflns_limit_l_max 16
_diffrn_reflns_limit_l_min -17
_diffrn_reflns_number 20138
_diffrn_reflns_theta_full 68.21
_diffrn_reflns_theta_max 68.21
_diffrn_reflns_theta_min 6.66
_exptl_absorpt_coefficient_mu 9.270
_exptl_absorpt_correction_T_max 0.155
_exptl_absorpt_correction_T_min 0.115
_exptl_absorpt_correction_type multi-scan
_exptl_absorpt_process_details 'Jacobson, R. (1998) Private communication'
_exptl_crystal_colour yellow
_exptl_crystal_density_diffrn 1.533
_exptl_crystal_density_method 'not measured'
_exptl_crystal_description block
_exptl_crystal_F_000 1504
_exptl_crystal_size_max 0.20
_exptl_crystal_size_mid 0.20
_exptl_crystal_size_min 0.20
_refine_diff_density_max 5.967
_refine_diff_density_min -1.187
_refine_diff_density_rms 0.299
_refine_ls_extinction_method none
_refine_ls_goodness_of_fit_ref 1.751
_refine_ls_hydrogen_treatment mixed
_refine_ls_matrix_type full
_refine_ls_number_parameters 192
_refine_ls_number_reflns 2957
_refine_ls_number_restraints 0
_refine_ls_restrained_S_all 1.751
_refine_ls_R_factor_all 0.0982
_refine_ls_R_factor_gt 0.0896
_refine_ls_shift/su_max 0.000
_refine_ls_shift/su_mean 0.000
_refine_ls_structure_factor_coef Fsqd
_refine_ls_weighting_details 'calc w=1/[\s^2^(Fo^2^)+(0.2000P)^2^+0.0000P] where P=(Fo^2^+2Fc^2^)/3'
_refine_ls_weighting_scheme calc
_refine_ls_wR_factor_gt 0.3222
_refine_ls_wR_factor_ref 0.3543
_reflns_number_gt 2708
_reflns_number_total 2957
_reflns_threshold_expression >2\s(I)
_cod_data_source_file c3ob42196a.txt
_cod_data_source_block c
_cod_original_cell_volume 3263.5(2)
_cod_original_sg_symbol_H-M 'C 2/c'
_cod_database_code 7153636

loop_
_symmetry_equiv_pos_as_xyz
'x, y, z'
'-x, y, -z+1/2'
'x+1/2, y+1/2, z'
'-x+1/2, y+1/2, -z+1/2'
'-x, -y, -z'
'x, -y, z-1/2'
'-x+1/2, -y+1/2, -z'
'x+1/2, -y+1/2, z-1/2'

loop_
_atom_site_label
_atom_site_type_symbol
_atom_site_fract_x
_atom_site_fract_y
_atom_site_fract_z
_atom_site_U_iso_or_equiv
_atom_site_adp_type
_atom_site_occupancy
_atom_site_symmetry_multiplicity
_atom_site_calc_flag
_atom_site_refinement_flags
Pd1 Pd 0.95042(4) 0.02530(3) 0.81582(5) 0.0404(5) Uani 1 1 d .
O1 O 1.0615(5) -0.0507(5) 0.9054(6) 0.0582(17) Uani 1 1 d .
O2 O 0.8859(4) -0.0701(3) 0.7098(6) 0.0511(16) Uani 1 1 d .
O3 O 0.8070(7) 0.2448(5) 0.7544(8) 0.094(3) Uani 1 1 d .
N1 N 0.9987(5) 0.1218(5) 0.9196(5) 0.0459(17) Uani 1 1 d .
N2 N 0.8448(5) 0.1061(5) 0.7429(6) 0.0471(16) Uani 1 1 d .
C1 C 0.8839(6) -0.0817(6) 0.6207(9) 0.052(2) Uani 1 1 d .
C2 C 1.0772(7) 0.1205(7) 1.0111(8) 0.055(2) Uani 1 1 d .
H2 H 1.1125 0.0711 1.0327 0.067 Uiso 1 1 calc R
C3 C 1.1062(8) 0.1941(10) 1.0744(8) 0.074(4) Uani 1 1 d .
H3 H 1.1616 0.1935 1.1376 0.089 Uiso 1 1 calc R
C4 C 1.0553(9) 0.2650(8) 1.0451(8) 0.068(3) Uani 1 1 d .
H4 H 1.0746 0.3137 1.0875 0.081 Uiso 1 1 calc R
C5 C 0.9710(9) 0.2648(7) 0.9480(11) 0.071(3) Uani 1 1 d .
H5 H 0.9349 0.3137 0.9248 0.085 Uiso 1 1 calc R
C6 C 0.9433(7) 0.1890(6) 0.8878(8) 0.053(2) Uani 1 1 d .
C7 C 0.8563(6) 0.1837(6) 0.7859(8) 0.053(2) Uani 1 1 d .
C10 C 0.7651(6) 0.0905(6) 0.6419(7) 0.0480(19) Uani 1 1 d .
C11 C 0.6998(7) 0.0310(5) 0.6345(11) 0.053(3) Uani 1 1 d .
C12 C 0.6266(9) 0.0143(7) 0.5355(12) 0.065(3) Uani 1 1 d .
H12 H 0.5827 -0.0254 0.5297 0.078 Uiso 1 1 calc R
C13 C 0.6166(9) 0.0537(8) 0.4463(9) 0.071(3) Uani 1 1 d .
H13 H 0.5667 0.0408 0.3805 0.085 Uiso 1 1 calc R
C14 C 0.6828(8) 0.1150(7) 0.4537(8) 0.063(3) Uani 1 1 d .
H14 H 0.6770 0.1418 0.3928 0.075 Uiso 1 1 calc R
C15 C 0.7585(7) 0.1351(7) 0.5556(8) 0.056(2) Uani 1 1 d .
H15 H 0.8014 0.1766 0.5633 0.068 Uiso 1 1 calc R
C16 C 0.7088(9) -0.0144(9) 0.7347(11) 0.070(3) Uani 1 1 d .
H16A H 0.7374 0.0234 0.7947 0.104 Uiso 1 1 calc R
H16B H 0.7458 -0.0648 0.7482 0.104 Uiso 1 1 calc R
H16C H 0.6489 -0.0301 0.7237 0.104 Uiso 1 1 calc R
C17 C 0.8079(9) -0.1346(9) 0.5427(12) 0.092(5) Uani 1 1 d .
H17A H 0.8257 -0.1601 0.4944 0.137 Uiso 1 1 calc R
H17B H 0.7546 -0.0995 0.5036 0.137 Uiso 1 1 calc R
H17C H 0.7939 -0.1787 0.5793 0.137 Uiso 1 1 calc R

loop_
_atom_site_aniso_label
_atom_site_aniso_U_11
_atom_site_aniso_U_22
_atom_site_aniso_U_33
_atom_site_aniso_U_23
_atom_site_aniso_U_13
_atom_site_aniso_U_12
Pd1 0.0323(7) 0.0398(7) 0.0461(7) 0.00459(19) 0.0164(5) 0.00113(17)
O1 0.047(4) 0.066(4) 0.055(4) 0.018(4) 0.020(3) 0.009(4)
O2 0.040(3) 0.037(3) 0.070(4) -0.001(3) 0.021(3) -0.002(2)
O3 0.090(7) 0.060(5) 0.086(6) -0.020(4) 0.006(5) 0.028(5)
N1 0.045(4) 0.061(4) 0.031(3) 0.000(3) 0.018(3) -0.010(3)
N2 0.039(4) 0.040(4) 0.058(4) -0.003(3) 0.019(3) -0.004(3)
C1 0.035(4) 0.045(5) 0.069(6) -0.011(4) 0.018(4) 0.001(3)
C2 0.046(5) 0.064(6) 0.056(5) 0.003(4) 0.024(4) -0.008(4)
C3 0.052(6) 0.119(11) 0.045(5) -0.018(6) 0.018(4) -0.046(7)
C4 0.087(8) 0.053(6) 0.049(5) -0.017(5) 0.021(5) -0.030(6)
C5 0.074(8) 0.037(5) 0.089(8) -0.012(5) 0.028(6) -0.015(5)
C6 0.053(5) 0.048(5) 0.055(5) -0.004(4) 0.023(4) -0.004(4)
C7 0.051(5) 0.041(5) 0.057(5) -0.006(4) 0.018(4) 0.004(4)
C10 0.045(5) 0.048(4) 0.047(5) -0.005(4) 0.019(4) 0.002(4)
C11 0.035(5) 0.048(5) 0.076(7) 0.004(4) 0.027(5) 0.002(3)
C12 0.045(6) 0.058(6) 0.082(8) -0.010(5) 0.023(6) -0.006(4)
C13 0.061(7) 0.075(7) 0.052(6) -0.009(6) 0.007(5) 0.010(6)
C14 0.059(6) 0.065(6) 0.057(6) 0.002(5) 0.021(5) 0.018(5)
C15 0.058(6) 0.060(6) 0.052(5) 0.004(4) 0.027(5) 0.016(4)
C16 0.056(7) 0.084(9) 0.065(7) 0.010(5) 0.026(6) -0.007(5)
C17 0.070(8) 0.094(9) 0.106(10) -0.055(8) 0.039(8) -0.041(7)

loop_
_atom_type_symbol
_atom_type_description
_atom_type_scat_dispersion_real
_atom_type_scat_dispersion_imag
_atom_type_scat_source
C C 0.0181 0.0091 'International Tables Vol C Tables 4.2.6.8 and 6.1.1.4'
H H 0.0000 0.0000 'International Tables Vol C Tables 4.2.6.8 and 6.1.1.4'
N N 0.0311 0.0180 'International Tables Vol C Tables 4.2.6.8 and 6.1.1.4'
O O 0.0492 0.0322 'International Tables Vol C Tables 4.2.6.8 and 6.1.1.4'
Pd Pd 0.1215 3.9337 'International Tables Vol C Tables 4.2.6.8 and 6.1.1.4'

loop_
_geom_angle_atom_site_label_1
_geom_angle_atom_site_label_2
_geom_angle_atom_site_label_3
_geom_angle
_geom_angle_site_symmetry_1
_geom_angle_site_symmetry_3
N1 Pd1 N2 81.3(3) . .
N1 Pd1 O2 172.7(3) . .
N2 Pd1 O2 93.4(3) . .
N1 Pd1 O1 93.1(3) . .
N2 Pd1 O1 173.8(3) . .
O2 Pd1 O1 92.0(3) . .
N1 Pd1 Pd1 108.6(2) . 2_756
N2 Pd1 Pd1 106.0(2) . 2_756
O2 Pd1 Pd1 77.5(2) . 2_756
O1 Pd1 Pd1 78.3(2) . 2_756
C1 O1 Pd1 127.6(7) 2_756 .
C1 O2 Pd1 127.2(6) . .
C6 N1 C2 122.6(8) . .
C6 N1 Pd1 112.4(6) . .
C2 N1 Pd1 125.1(7) . .
C7 N2 C10 118.6(8) . .
C7 N2 Pd1 116.1(6) . .
C10 N2 Pd1 124.7(6) . .
O1 C1 O2 125.3(9) 2_756 .
O1 C1 C17 118.5(11) 2_756 .
O2 C1 C17 116.2(10) . .
N1 C2 C3 119.7(10) . .
N1 C2 H2 120.2 . .
C3 C2 H2 120.2 . .
C4 C3 C2 120.7(10) . .
C4 C3 H3 119.6 . .
C2 C3 H3 119.6 . .
C3 C4 C5 118.8(10) . .
C3 C4 H4 120.6 . .
C5 C4 H4 120.6 . .
C6 C5 C4 118.7(11) . .
C6 C5 H5 120.7 . .
C4 C5 H5 120.7 . .
N1 C6 C5 119.4(9) . .
N1 C6 C7 118.7(8) . .
C5 C6 C7 121.8(9) . .
O3 C7 N2 129.3(9) . .
O3 C7 C6 119.5(8) . .
N2 C7 C6 111.2(8) . .
C15 C10 C11 123.1(10) . .
C15 C10 N2 117.1(9) . .
C11 C10 N2 119.8(9) . .
C12 C11 C10 118.3(11) . .
C12 C11 C16 120.9(10) . .
C10 C11 C16 120.8(11) . .
C13 C12 C11 122.2(11) . .
C13 C12 H12 118.9 . .
C11 C12 H12 118.9 . .
C12 C13 C14 119.7(10) . .
C12 C13 H13 120.2 . .
C14 C13 H13 120.2 . .
C13 C14 C15 119.5(10) . .
C13 C14 H14 120.3 . .
C15 C14 H14 120.3 . .
C10 C15 C14 117.2(10) . .
C10 C15 H15 121.4 . .
C14 C15 H15 121.4 . .
C11 C16 H16A 109.5 . .
C11 C16 H16B 109.5 . .
H16A C16 H16B 109.5 . .
C11 C16 H16C 109.5 . .
H16A C16 H16C 109.5 . .
H16B C16 H16C 109.5 . .
C1 C17 H17A 109.5 . .
C1 C17 H17B 109.5 . .
H17A C17 H17B 109.5 . .
C1 C17 H17C 109.5 . .
H17A C17 H17C 109.5 . .
H17B C17 H17C 109.5 . .

loop_
_geom_bond_atom_site_label_1
_geom_bond_atom_site_label_2
_geom_bond_distance
_geom_bond_site_symmetry_2
Pd1 N1 1.998(7) .
Pd1 N2 2.002(7) .
Pd1 O2 2.030(6) .
Pd1 O1 2.046(7) .
Pd1 Pd1 3.0396(12) 2_756
O1 C1 1.233(13) 2_756
O2 C1 1.275(13) .
O3 C7 1.197(12) .
N1 C6 1.326(12) .
N1 C2 1.332(13) .
N2 C7 1.333(12) .
N2 C10 1.437(12) .
C1 O1 1.233(13) 2_756
C1 C17 1.474(14) .
C2 C3 1.401(17) .
C2 H2 0.9300 .
C3 C4 1.336(19) .
C3 H3 0.9300 .
C4 C5 1.422(17) .
C4 H4 0.9300 .
C5 C6 1.408(14) .
C5 H5 0.9300 .
C6 C7 1.484(14) .
C10 C15 1.378(14) .
C10 C11 1.393(14) .
C11 C12 1.378(18) .
C11 C16 1.544(18) .
C12 C13 1.356(19) .
C12 H12 0.9300 .
C13 C14 1.424(19) .
C13 H13 0.9300 .
C14 C15 1.430(15) .
C14 H14 0.9300 .
C15 H15 0.9300 .
C16 H16A 0.9600 .
C16 H16B 0.9600 .
C16 H16C 0.9600 .
C17 H17A 0.9600 .
C17 H17B 0.9600 .
C17 H17C 0.9600 .
